data_4500441
loop_
_publ_author_name
'Arlin, Jean-Baptiste'
'Florence, Alastair J.'
'Johnston, Andrea'
'Kennedy, Alan R.'
'Miller, Gary J.'
'Patterson, Kirsty'

_publ_section_title
;
 Systematic Data Set for Structure&#x2212;Property Investigations:
 Solubility and Solid-State Structure of Alkaline Earth Metal Salts of
 Benzoates
;
_journal_issue 4
_journal_name_full 'Crystal Growth &amp; Design'
_journal_page_first 1318
_journal_paper_doi 10.1021/cg101547r
_journal_volume 11
_journal_year 2011
_chemical_formula_sum 'C14 H16 Cl2 Mg O8'
_chemical_formula_weight 407.48
_chemical_name_systematic
;
 ?
;
_space_group_IT_number 15
_symmetry_cell_setting monoclinic
_symmetry_space_group_name_Hall '-C 2yc'
_symmetry_space_group_name_H-M 'C 1 2/c 1'
_atom_sites_solution_hydrogens geom
_atom_sites_solution_primary direct
_atom_sites_solution_secondary difmap
_audit_creation_method SHELXL-97
_cell_angle_alpha 90.00
_cell_angle_beta 91.039(2)
_cell_angle_gamma 90.00
_cell_formula_units_Z 8
_cell_length_a 39.8060(18)
_cell_length_b 10.3870(5)
_cell_length_c 8.8480(4)
_cell_measurement_reflns_used 3928
_cell_measurement_temperature 123(2)
_cell_measurement_theta_max 27.48
_cell_measurement_theta_min 1.00
_cell_volume 3657.7(3)
_computing_structure_refinement 'SHELXL-97 (Sheldrick, 1997)'
_diffrn_ambient_temperature 123(2)
_diffrn_measured_fraction_theta_full 0.979
_diffrn_measured_fraction_theta_max 0.979
_diffrn_measurement_device_type 'Nonius Kappa CCD'
_diffrn_measurement_method 'phi and omega scans'
_diffrn_radiation_monochromator graphite
_diffrn_radiation_source 'fine-focus sealed tube'
_diffrn_radiation_type MoK\a
_diffrn_radiation_wavelength 0.71073
_diffrn_reflns_av_R_equivalents 0.0647
_diffrn_reflns_av_sigmaI/netI 0.1055
_diffrn_reflns_limit_h_max 51
_diffrn_reflns_limit_h_min -51
_diffrn_reflns_limit_k_max 13
_diffrn_reflns_limit_k_min -10
_diffrn_reflns_limit_l_max 11
_diffrn_reflns_limit_l_min -11
_diffrn_reflns_number 6930
_diffrn_reflns_theta_full 27.39
_diffrn_reflns_theta_max 27.39
_diffrn_reflns_theta_min 2.03
_diffrn_standards_decay_% 0
_exptl_absorpt_coefficient_mu 0.427
_exptl_absorpt_correction_type none
_exptl_crystal_colour colourless
_exptl_crystal_density_diffrn 1.480
_exptl_crystal_density_method 'not measured'
_exptl_crystal_description 'thick needle'
_exptl_crystal_F_000 1680
_exptl_crystal_size_max 0.4
_exptl_crystal_size_mid 0.1
_exptl_crystal_size_min 0.05
_refine_diff_density_max 0.343
_refine_diff_density_min -0.348
_refine_diff_density_rms 0.077
_refine_ls_extinction_method none
_refine_ls_goodness_of_fit_ref 1.089
_refine_ls_hydrogen_treatment mixed
_refine_ls_matrix_type full
_refine_ls_number_parameters 252
_refine_ls_number_reflns 4077
_refine_ls_number_restraints 0
_refine_ls_restrained_S_all 1.089
_refine_ls_R_factor_all 0.1489
_refine_ls_R_factor_gt 0.0637
_refine_ls_shift/su_max 0.001
_refine_ls_shift/su_mean 0.000
_refine_ls_structure_factor_coef Fsqd
_refine_ls_weighting_details 'calc w=1/[\s^2^(Fo^2^)+(0.0000P)^2^+11.8016P] where P=(Fo^2^+2Fc^2^)/3'
_refine_ls_weighting_scheme calc
_refine_ls_wR_factor_gt 0.0850
_refine_ls_wR_factor_ref 0.1075
_reflns_number_gt 2280
_reflns_number_total 4077
_reflns_threshold_expression I>2\s(I)
_cod_data_source_file cg101547r_si_001.cif
_cod_data_source_block shelxl
_cod_original_sg_symbol_H-M C2/c
_cod_database_code 4500441

loop_
_symmetry_equiv_pos_as_xyz
'x, y, z'
'-x, y, -z+1/2'
'x+1/2, y+1/2, z'
'-x+1/2, y+1/2, -z+1/2'
'-x, -y, -z'
'x, -y, z-1/2'
'-x+1/2, -y+1/2, -z'
'x+1/2, -y+1/2, z-1/2'

loop_
_atom_site_label
_atom_site_type_symbol
_atom_site_fract_x
_atom_site_fract_y
_atom_site_fract_z
_atom_site_U_iso_or_equiv
_atom_site_adp_type
_atom_site_occupancy
_atom_site_symmetry_multiplicity
_atom_site_calc_flag
_atom_site_refinement_flags
Mg1 Mg 0.20061(3) 0.08769(11) -0.01047(12) 0.0210(3) Uani 1 1 d .
Cl2 Cl 0.03417(2) 0.42383(11) -0.13835(13) 0.0501(3) Uani 1 1 d .
Cl1 Cl 0.01476(3) 0.19271(12) 0.46432(13) 0.0578(3) Uani 1 1 d .
O2W O 0.24239(6) 0.0542(2) -0.1359(3) 0.0245(6) Uani 1 1 d .
H3W H 0.2415(10) 0.007(4) -0.195(4) 0.037 Uiso 1 1 d .
H4W H 0.2638(9) 0.043(3) -0.081(4) 0.037 Uiso 1 1 d .
O2 O 0.16395(5) 0.1269(2) 0.1397(2) 0.0230(5) Uani 1 1 d .
O3 O 0.19835(5) 0.2713(2) -0.1003(2) 0.0257(6) Uani 1 1 d .
O1 O 0.16973(5) -0.0225(2) 0.3195(2) 0.0274(6) Uani 1 1 d .
O4 O 0.19911(6) 0.4709(2) -0.0101(3) 0.0401(7) Uani 1 1 d .
C8 C 0.18365(9) 0.3757(4) -0.0631(4) 0.0282(9) Uani 1 1 d .
C2 C 0.11911(8) 0.0993(3) 0.3075(3) 0.0225(8) Uani 1 1 d .
C3 C 0.10044(9) 0.1971(3) 0.2393(4) 0.0278(8) Uani 1 1 d .
H13 H 0.1100 0.2457 0.1600 0.033 Uiso 1 1 calc R
C13 C 0.09375(9) 0.3086(4) -0.1875(4) 0.0315(9) Uani 1 1 d .
H14 H 0.0814 0.2482 -0.2472 0.038 Uiso 1 1 calc R
C7 C 0.10477(8) 0.0301(4) 0.4253(4) 0.0266(8) Uani 1 1 d .
H15 H 0.1173 -0.0365 0.4737 0.032 Uiso 1 1 calc R
C5 C 0.05479(9) 0.1555(4) 0.4025(4) 0.0339(9) Uani 1 1 d .
C1 C 0.15346(8) 0.0657(3) 0.2529(3) 0.0215(8) Uani 1 1 d .
C14 C 0.12831(8) 0.2974(3) -0.1705(4) 0.0261(8) Uani 1 1 d .
H18 H 0.1397 0.2288 -0.2185 0.031 Uiso 1 1 calc R
C6 C 0.07250(9) 0.0574(4) 0.4726(4) 0.0329(9) Uani 1 1 d .
H19 H 0.0628 0.0093 0.5519 0.039 Uiso 1 1 calc R
C9 C 0.14640(8) 0.3861(3) -0.0835(4) 0.0238(8) Uani 1 1 d .
C10 C 0.12930(9) 0.4844(4) -0.0120(4) 0.0304(9) Uani 1 1 d .
H21 H 0.1414 0.5447 0.0485 0.037 Uiso 1 1 calc R
C11 C 0.09466(9) 0.4956(4) -0.0278(4) 0.0330(9) Uani 1 1 d .
H22 H 0.0831 0.5628 0.0222 0.040 Uiso 1 1 calc R
C12 C 0.07733(8) 0.4089(4) -0.1163(4) 0.0298(9) Uani 1 1 d .
C4 C 0.06814(9) 0.2249(4) 0.2850(4) 0.0347(9) Uani 1 1 d .
H25 H 0.0554 0.2907 0.2362 0.042 Uiso 1 1 calc R
O3W O 0.23586(6) 0.1526(3) 0.1585(3) 0.0259(6) Uani 1 1 d .
H5W H 0.2550(9) 0.175(4) 0.140(4) 0.039 Uiso 1 1 d .
H6W H 0.2277(9) 0.206(4) 0.215(4) 0.039 Uiso 1 1 d .
O1W O 0.20408(7) -0.1031(3) 0.0680(3) 0.0328(7) Uani 1 1 d .
H1W H 0.1942(9) -0.111(4) 0.151(4) 0.049 Uiso 1 1 d .
H2W H 0.2042(10) -0.161(4) 0.020(5) 0.049 Uiso 1 1 d .
O29 O 0.27453(12) 0.7965(5) 0.0931(5) 0.0243(11) Uiso 0.50 1 d P
H28W H 0.2540(17) 0.825(7) 0.086(7) 0.036 Uiso 0.50 1 d P
O28 O 0.30656(13) 0.7986(5) 0.1391(6) 0.0287(12) Uiso 0.50 1 d P
H29W H 0.2947(10) 0.851(4) 0.107(4) 0.043 Uiso 1 1 d .
H30W H 0.3263(18) 0.794(7) 0.189(8) 0.043 Uiso 0.50 1 d P

loop_
_atom_site_aniso_label
_atom_site_aniso_U_11
_atom_site_aniso_U_22
_atom_site_aniso_U_33
_atom_site_aniso_U_23
_atom_site_aniso_U_13
_atom_site_aniso_U_12
Mg1 0.0259(6) 0.0205(7) 0.0164(5) 0.0012(5) -0.0011(5) -0.0027(5)
Cl2 0.0262(5) 0.0517(7) 0.0722(8) 0.0082(6) -0.0016(5) 0.0011(5)
Cl1 0.0434(6) 0.0658(8) 0.0650(7) 0.0115(7) 0.0202(5) 0.0218(6)
O2W 0.0253(13) 0.0259(16) 0.0221(13) -0.0023(11) -0.0043(11) -0.0006(12)
O2 0.0320(13) 0.0231(14) 0.0138(11) 0.0018(10) 0.0006(10) -0.0028(11)
O3 0.0274(13) 0.0248(15) 0.0250(13) 0.0081(11) -0.0007(10) -0.0032(11)
O1 0.0245(13) 0.0332(16) 0.0245(13) 0.0108(12) -0.0024(10) 0.0017(11)
O4 0.0341(15) 0.0256(16) 0.0598(18) 0.0067(14) -0.0193(13) -0.0065(13)
C8 0.036(2) 0.026(2) 0.0227(19) 0.0125(17) -0.0062(17) -0.0080(18)
C2 0.0307(19) 0.020(2) 0.0163(17) 0.0017(16) -0.0014(15) -0.0016(16)
C3 0.038(2) 0.025(2) 0.0204(18) 0.0016(17) 0.0007(16) -0.0013(18)
C13 0.031(2) 0.030(2) 0.034(2) 0.0037(18) -0.0069(17) -0.0048(18)
C7 0.030(2) 0.027(2) 0.0225(18) 0.0031(17) -0.0027(16) 0.0011(17)
C5 0.027(2) 0.037(3) 0.038(2) -0.002(2) 0.0047(17) 0.0050(18)
C1 0.0276(18) 0.022(2) 0.0142(16) -0.0037(16) -0.0040(15) -0.0050(16)
C14 0.0280(19) 0.025(2) 0.0250(18) 0.0054(17) -0.0009(16) 0.0016(17)
C6 0.034(2) 0.036(2) 0.029(2) 0.0057(19) 0.0066(17) 0.0029(19)
C9 0.0281(19) 0.023(2) 0.0204(17) 0.0066(16) -0.0021(15) -0.0036(16)
C10 0.034(2) 0.026(2) 0.031(2) 0.0006(17) -0.0105(17) -0.0020(17)
C11 0.037(2) 0.029(2) 0.033(2) 0.0034(18) -0.0014(18) 0.0028(18)
C12 0.0244(18) 0.032(2) 0.033(2) 0.0118(19) -0.0017(16) 0.0010(18)
C4 0.042(2) 0.029(2) 0.033(2) 0.0007(19) -0.0011(19) 0.0084(19)
O3W 0.0291(14) 0.0285(16) 0.0202(13) -0.0004(11) 0.0000(11) -0.0066(12)
O1W 0.0512(17) 0.0277(17) 0.0197(14) -0.0026(12) 0.0038(12) -0.0092(14)

loop_
_atom_type_symbol
_atom_type_description
_atom_type_scat_dispersion_real
_atom_type_scat_dispersion_imag
_atom_type_scat_source
C C 0.0033 0.0016 'International Tables Vol C Tables 4.2.6.8 and 6.1.1.4'
H H 0.0000 0.0000 'International Tables Vol C Tables 4.2.6.8 and 6.1.1.4'
O O 0.0106 0.0060 'International Tables Vol C Tables 4.2.6.8 and 6.1.1.4'
Cl Cl 0.1484 0.1585 'International Tables Vol C Tables 4.2.6.8 and 6.1.1.4'
Mg Mg 0.0486 0.0363 'International Tables Vol C Tables 4.2.6.8 and 6.1.1.4'

loop_
_geom_angle_atom_site_label_1
_geom_angle_atom_site_label_2
_geom_angle_atom_site_label_3
_geom_angle
_geom_angle_site_symmetry_1
_geom_angle_site_symmetry_3
O2 Mg1 O1 96.81(9) . 6
O2 Mg1 O2W 171.50(11) . .
O1 Mg1 O2W 91.62(10) 6 .
O2 Mg1 O3 92.29(10) . .
O1 Mg1 O3 90.06(10) 6 .
O2W Mg1 O3 88.75(10) . .
O2 Mg1 O1W 90.96(11) . .
O1 Mg1 O1W 88.04(11) 6 .
O2W Mg1 O1W 88.26(11) . .
O3 Mg1 O1W 176.42(11) . .
O2 Mg1 O3W 87.10(10) . .
O1 Mg1 O3W 176.08(11) 6 .
O2W Mg1 O3W 84.46(10) . .
O3 Mg1 O3W 90.09(10) . .
O1W Mg1 O3W 91.60(11) . .
Mg1 O2W H3W 119(3) . .
Mg1 O2W H4W 117.5(19) . .
H3W O2W H4W 108(4) . .
C1 O2 Mg1 132.0(2) . .
C8 O3 Mg1 134.5(2) . .
C1 O1 Mg1 151.9(2) . 6_556
O4 C8 O3 122.9(3) . .
O4 C8 C9 117.9(4) . .
O3 C8 C9 119.2(3) . .
C3 C2 C7 118.5(3) . .
C3 C2 C1 120.9(3) . .
C7 C2 C1 120.6(3) . .
C4 C3 C2 121.2(3) . .
C4 C3 H13 119.4 . .
C2 C3 H13 119.4 . .
C14 C13 C12 119.2(3) . .
C14 C13 H14 120.4 . .
C12 C13 H14 120.4 . .
C6 C7 C2 120.9(3) . .
C6 C7 H15 119.6 . .
C2 C7 H15 119.6 . .
C6 C5 C4 121.6(3) . .
C6 C5 Cl1 119.1(3) . .
C4 C5 Cl1 119.3(3) . .
O1 C1 O2 124.1(3) . .
O1 C1 C2 118.8(3) . .
O2 C1 C2 117.1(3) . .
C13 C14 C9 120.5(3) . .
C13 C14 H18 119.8 . .
C9 C14 H18 119.8 . .
C5 C6 C7 118.9(3) . .
C5 C6 H19 120.5 . .
C7 C6 H19 120.5 . .
C10 C9 C14 119.1(3) . .
C10 C9 C8 119.5(3) . .
C14 C9 C8 121.4(3) . .
C9 C10 C11 120.7(3) . .
C9 C10 H21 119.6 . .
C11 C10 H21 119.6 . .
C12 C11 C10 119.4(4) . .
C12 C11 H22 120.3 . .
C10 C11 H22 120.3 . .
C11 C12 C13 121.1(3) . .
C11 C12 Cl2 119.5(3) . .
C13 C12 Cl2 119.4(3) . .
C5 C4 C3 118.9(3) . .
C5 C4 H25 120.5 . .
C3 C4 H25 120.5 . .
Mg1 O3W H5W 123(3) . .
Mg1 O3W H6W 112(3) . .
H5W O3W H6W 108(4) . .
Mg1 O1W H1W 111(3) . .
Mg1 O1W H2W 125(3) . .
H1W O1W H2W 116(4) . .
O28 O29 H28W 155(4) . .
O28 O29 H29W 35(2) . .
H28W O29 H29W 125(5) . .
O29 O28 H29W 47(3) . .
O29 O28 H30W 168(4) . .
H29W O28 H30W 138(6) . .

loop_
_geom_bond_atom_site_label_1
_geom_bond_atom_site_label_2
_geom_bond_distance
_geom_bond_site_symmetry_2
Mg1 O2 2.032(2) .
Mg1 O1 2.041(2) 6
Mg1 O2W 2.046(3) .
Mg1 O3 2.068(3) .
Mg1 O1W 2.104(3) .
Mg1 O3W 2.141(3) .
Cl2 C12 1.733(3) .
Cl1 C5 1.737(4) .
O2W H3W 0.72(4) .
O2W H4W 0.98(4) .
O2 C1 1.264(4) .
O3 C8 1.278(4) .
O1 C1 1.262(4) .
O1 Mg1 2.041(2) 6_556
O4 C8 1.252(4) .
C8 C9 1.494(5) .
C2 C3 1.390(5) .
C2 C7 1.396(4) .
C2 C1 1.500(4) .
C3 C4 1.385(5) .
C3 H13 0.9500 .
C13 C14 1.386(4) .
C13 C12 1.388(5) .
C13 H14 0.9500 .
C7 C6 1.388(4) .
C7 H15 0.9500 .
C5 C6 1.380(5) .
C5 C4 1.380(5) .
C14 C9 1.393(5) .
C14 H18 0.9500 .
C6 H19 0.9500 .
C9 C10 1.386(5) .
C10 C11 1.388(5) .
C10 H21 0.9500 .
C11 C12 1.371(5) .
C11 H22 0.9500 .
C4 H25 0.9500 .
O3W H5W 0.82(4) .
O3W H6W 0.82(4) .
O1W H1W 0.85(4) .
O1W H2W 0.74(4) .
O29 O28 1.332(7) .
O29 H28W 0.87(7) .
O29 H29W 0.99(4) .
O28 H29W 0.77(4) .
O28 H30W 0.90(7) .

loop_
_geom_torsion_atom_site_label_1
_geom_torsion_atom_site_label_2
_geom_torsion_atom_site_label_3
_geom_torsion_atom_site_label_4
_geom_torsion
_geom_torsion_site_symmetry_1
O1 Mg1 O2 C1 100.5(3) 6
O2W Mg1 O2 C1 -72.3(9) .
O3 Mg1 O2 C1 -169.2(3) .
O1W Mg1 O2 C1 12.4(3) .
O3W Mg1 O2 C1 -79.2(3) .
O2 Mg1 O3 C8 9.3(3) .
O1 Mg1 O3 C8 106.1(3) 6
O2W Mg1 O3 C8 -162.3(3) .
O1W Mg1 O3 C8 164.1(17) .
O3W Mg1 O3 C8 -77.8(3) .
Mg1 O3 C8 O4 108.2(4) .
Mg1 O3 C8 C9 -72.0(4) .
C7 C2 C3 C4 -0.9(5) .
C1 C2 C3 C4 177.2(3) .
C3 C2 C7 C6 0.6(5) .
C1 C2 C7 C6 -177.5(3) .
Mg1 O1 C1 O2 97.8(5) 6_556
Mg1 O1 C1 C2 -83.7(5) 6_556
Mg1 O2 C1 O1 18.4(5) .
Mg1 O2 C1 C2 -160.1(2) .
C3 C2 C1 O1 179.0(3) .
C7 C2 C1 O1 -3.0(5) .
C3 C2 C1 O2 -2.4(5) .
C7 C2 C1 O2 175.6(3) .
C12 C13 C14 C9 -0.3(5) .
C4 C5 C6 C7 1.4(6) .
Cl1 C5 C6 C7 -178.4(3) .
C2 C7 C6 C5 -0.8(5) .
C13 C14 C9 C10 1.1(5) .
C13 C14 C9 C8 179.8(3) .
O4 C8 C9 C10 -15.4(5) .
O3 C8 C9 C10 164.8(3) .
O4 C8 C9 C14 166.0(3) .
O3 C8 C9 C14 -13.9(5) .
C14 C9 C10 C11 -0.7(5) .
C8 C9 C10 C11 -179.4(3) .
C9 C10 C11 C12 -0.5(5) .
C10 C11 C12 C13 1.4(5) .
C10 C11 C12 Cl2 -179.2(3) .
C14 C13 C12 C11 -1.0(5) .
C14 C13 C12 Cl2 179.6(3) .
C6 C5 C4 C3 -1.7(6) .
Cl1 C5 C4 C3 178.2(3) .
C2 C3 C4 C5 1.4(5) .
